data_7238957
loop_
_publ_author_name
'Liu, Jia-Yan'
'Li, Qiu-Yun'
'Jiang, Bo'
'Tu, Shu-Jiang'

_publ_section_title
;
 Three-component domino reactions providing rapid and efficient routes to
 fully substituted pyrroles
;
_journal_issue 15
_journal_name_full 'RSC Advances'
_journal_page_first 5056
_journal_paper_doi 10.1039/c3ra40252e
_journal_volume 3
_journal_year 2013
_chemical_formula_sum 'C27 H25 N O2 S'
_chemical_formula_weight 427.54
_space_group_IT_number 2
_space_group_name_Hall '-P 1'
_space_group_name_H-M_alt 'P -1'
_symmetry_cell_setting triclinic
_symmetry_space_group_name_H-M 'P -1'
_atom_sites_solution_hydrogens geom
_atom_sites_solution_primary direct
_atom_sites_solution_secondary difmap
_audit_creation_method SHELXL-97
_cell_angle_alpha 78.6820(10)
_cell_angle_beta 84.544(2)
_cell_angle_gamma 72.6060(10)
_cell_formula_units_Z 4
_cell_length_a 10.5132(11)
_cell_length_b 10.6040(12)
_cell_length_c 22.086(2)
_cell_measurement_reflns_used 1504
_cell_measurement_temperature 298(2)
_cell_measurement_theta_max 20.697
_cell_measurement_theta_min 2.39
_cell_volume 2302.2(4)
_computing_cell_refinement 'Bruker SMART'
_computing_data_collection 'Bruker SMART'
_computing_data_reduction 'Bruker SHELXTL'
_computing_molecular_graphics 'Bruker SHELXTL'
_computing_publication_material 'Bruker SHELXTL'
_computing_structure_refinement 'SHELXL-97 (Sheldrick, 1997)'
_computing_structure_solution 'SHELXS-97 (Sheldrick, 1990)'
_diffrn_ambient_temperature 298(2)
_diffrn_measured_fraction_theta_full 0.986
_diffrn_measured_fraction_theta_max 0.986
_diffrn_measurement_device_type 'CCD area detector'
_diffrn_measurement_method 'phi and omega scans'
_diffrn_radiation_monochromator graphite
_diffrn_radiation_source 'fine-focus sealed tube'
_diffrn_radiation_type MoK\a
_diffrn_radiation_wavelength 0.71073
_diffrn_reflns_av_R_equivalents 0.0420
_diffrn_reflns_av_sigmaI/netI 0.1266
_diffrn_reflns_limit_h_max 12
_diffrn_reflns_limit_h_min -12
_diffrn_reflns_limit_k_max 10
_diffrn_reflns_limit_k_min -12
_diffrn_reflns_limit_l_max 25
_diffrn_reflns_limit_l_min -26
_diffrn_reflns_number 11743
_diffrn_reflns_theta_full 25.02
_diffrn_reflns_theta_max 25.02
_diffrn_reflns_theta_min 2.40
_exptl_absorpt_coefficient_mu 0.164
_exptl_absorpt_correction_T_max 0.9711
_exptl_absorpt_correction_T_min 0.9344
_exptl_absorpt_correction_type multi-scan
_exptl_absorpt_process_details sadabs
_exptl_crystal_colour white
_exptl_crystal_density_diffrn 1.234
_exptl_crystal_density_method 'not measured'
_exptl_crystal_description block
_exptl_crystal_F_000 904
_exptl_crystal_size_max 0.42
_exptl_crystal_size_mid 0.21
_exptl_crystal_size_min 0.18
_refine_diff_density_max 0.231
_refine_diff_density_min -0.196
_refine_diff_density_rms 0.045
_refine_ls_extinction_method none
_refine_ls_goodness_of_fit_ref 1.041
_refine_ls_hydrogen_treatment constr
_refine_ls_matrix_type full
_refine_ls_number_parameters 559
_refine_ls_number_reflns 8021
_refine_ls_number_restraints 0
_refine_ls_restrained_S_all 1.041
_refine_ls_R_factor_all 0.1553
_refine_ls_R_factor_gt 0.0656
_refine_ls_shift/su_max 0.000
_refine_ls_shift/su_mean 0.000
_refine_ls_structure_factor_coef Fsqd
_refine_ls_weighting_details 'calc w=1/[\s^2^(Fo^2^)+(0.0369P)^2^+0.0000P] where P=(Fo^2^+2Fc^2^)/3'
_refine_ls_weighting_scheme calc
_refine_ls_wR_factor_gt 0.1345
_refine_ls_wR_factor_ref 0.1522
_reflns_number_gt 3349
_reflns_number_total 8021
_reflns_threshold_expression >2sigma(I)
_cod_data_source_file c3ra40252e.txt
_cod_data_source_block 110704b
_cod_depositor_comments
;
The following automatic conversions were performed:

data item '_symmetry_cell_setting' value 'Triclinic' was changed to
'triclinic' in accordance with the
/home/saulius/struct/COD-crude-data/automatic-downloads/DataCite-retrospective/RSC/depositions/lib/dictionaries/cif_core.dic
dictionary named 'cif_core.dic' version 2.4.2 last updated on
2011-04-26.

Automatic conversion script
Id: cif_fix_values 6909 2019-04-08 15:41:33Z antanas 
;
_cod_original_cell_volume 2302.1(4)
_cod_original_sg_symbol_H-M P-1
_cod_database_code 7238957

loop_
_symmetry_equiv_pos_as_xyz
'x, y, z'
'-x, -y, -z'

loop_
_atom_site_label
_atom_site_type_symbol
_atom_site_fract_x
_atom_site_fract_y
_atom_site_fract_z
_atom_site_U_iso_or_equiv
_atom_site_adp_type
_atom_site_occupancy
_atom_site_symmetry_multiplicity
_atom_site_calc_flag
_atom_site_refinement_flags
N1 N 0.7550(3) 0.9844(4) -0.00644(14) 0.0524(9) Uani 1 1 d .
N2 N 0.2384(3) 0.4880(4) 0.50562(15) 0.0541(9) Uani 1 1 d .
O1 O 0.6971(4) 1.3958(3) -0.06325(15) 0.0910(11) Uani 1 1 d .
O2 O 0.8187(4) 0.6460(4) 0.23938(16) 0.1002(12) Uani 1 1 d .
O3 O 0.1913(4) 0.8481(3) 0.56702(16) 0.0971(12) Uani 1 1 d .
O4 O 0.2945(4) 0.4009(4) 0.24378(15) 0.0985(12) Uani 1 1 d .
S1 S 0.57721(12) 1.16662(12) 0.12859(5) 0.0653(4) Uani 1 1 d .
S2 S 0.10160(13) 0.78656(12) 0.37210(5) 0.0716(4) Uani 1 1 d .
C1 C 0.7561(4) 1.1114(4) -0.03513(18) 0.0518(11) Uani 1 1 d .
C2 C 0.7013(4) 1.1977(4) 0.00606(18) 0.0513(11) Uani 1 1 d .
C3 C 0.6667(4) 1.1173(5) 0.06165(18) 0.0547(12) Uani 1 1 d .
C4 C 0.6999(4) 0.9872(4) 0.05327(18) 0.0513(11) Uani 1 1 d .
C5 C 0.8066(4) 0.8653(4) -0.03300(17) 0.0486(11) Uani 1 1 d .
C6 C 0.9274(5) 0.7783(5) -0.01774(19) 0.0635(13) Uani 1 1 d .
H6 H 0.9770 0.7945 0.0110 0.076 Uiso 1 1 calc R
C7 C 0.9770(5) 0.6653(5) -0.0449(2) 0.0711(14) Uani 1 1 d .
H7 H 1.0602 0.6066 -0.0341 0.085 Uiso 1 1 calc R
C8 C 0.9066(5) 0.6375(5) -0.0874(2) 0.0604(12) Uani 1 1 d .
C9 C 0.7821(5) 0.7271(5) -0.10168(19) 0.0643(13) Uani 1 1 d .
H9 H 0.7308 0.7112 -0.1298 0.077 Uiso 1 1 calc R
C10 C 0.7343(4) 0.8390(4) -0.07454(18) 0.0594(12) Uani 1 1 d .
H10 H 0.6509 0.8981 -0.0847 0.071 Uiso 1 1 calc R
C11 C 0.9630(5) 0.5189(4) -0.1191(2) 0.0946(17) Uani 1 1 d .
H11A H 0.8983 0.4704 -0.1168 0.142 Uiso 1 1 calc R
H11B H 1.0422 0.4612 -0.0992 0.142 Uiso 1 1 calc R
H11C H 0.9845 0.5493 -0.1616 0.142 Uiso 1 1 calc R
C12 C 0.8168(5) 1.1335(4) -0.09875(18) 0.0796(15) Uani 1 1 d .
H12A H 0.8813 1.0519 -0.1063 0.119 Uiso 1 1 calc R
H12B H 0.8598 1.2030 -0.1025 0.119 Uiso 1 1 calc R
H12C H 0.7483 1.1599 -0.1284 0.119 Uiso 1 1 calc R
C13 C 0.6838(4) 1.3420(5) -0.0099(2) 0.0607(13) Uani 1 1 d .
C14 C 0.6494(4) 1.4278(4) 0.03926(19) 0.0724(14) Uani 1 1 d .
H14A H 0.6562 1.5161 0.0219 0.109 Uiso 1 1 calc R
H14B H 0.7101 1.3885 0.0722 0.109 Uiso 1 1 calc R
H14C H 0.5599 1.4339 0.0550 0.109 Uiso 1 1 calc R
C15 C 0.6980(5) 1.1760(4) 0.17612(18) 0.0536(12) Uani 1 1 d .
C16 C 0.6527(5) 1.2074(5) 0.2328(2) 0.0905(17) Uani 1 1 d .
H16 H 0.5627 1.2217 0.2442 0.109 Uiso 1 1 calc R
C17 C 0.7398(7) 1.2180(7) 0.2734(2) 0.124(2) Uani 1 1 d .
H17 H 0.7092 1.2360 0.3126 0.149 Uiso 1 1 calc R
C18 C 0.8714(7) 1.2018(6) 0.2555(3) 0.114(2) Uani 1 1 d .
H18 H 0.9296 1.2114 0.2823 0.137 Uiso 1 1 calc R
C19 C 0.9170(5) 1.1719(5) 0.1992(2) 0.0856(16) Uani 1 1 d .
H19 H 1.0064 1.1612 0.1873 0.103 Uiso 1 1 calc R
C20 C 0.8302(5) 1.1574(4) 0.1591(2) 0.0677(13) Uani 1 1 d .
H20 H 0.8619 1.1350 0.1206 0.081 Uiso 1 1 calc R
C21 C 0.6862(4) 0.8649(4) 0.09515(18) 0.0521(11) Uani 1 1 d .
C22 C 0.7610(4) 0.8166(5) 0.14761(19) 0.0626(13) Uani 1 1 d .
H22 H 0.8194 0.8613 0.1560 0.075 Uiso 1 1 calc R
C23 C 0.7492(5) 0.7028(5) 0.1872(2) 0.0699(14) Uani 1 1 d .
C24 C 0.6607(6) 0.6391(5) 0.1748(2) 0.0770(15) Uani 1 1 d .
H24 H 0.6526 0.5619 0.2014 0.092 Uiso 1 1 calc R
C25 C 0.5844(5) 0.6880(5) 0.1238(2) 0.0731(14) Uani 1 1 d .
H25 H 0.5239 0.6448 0.1163 0.088 Uiso 1 1 calc R
C26 C 0.5967(4) 0.7996(5) 0.0839(2) 0.0628(13) Uani 1 1 d .
H26 H 0.5452 0.8321 0.0492 0.075 Uiso 1 1 calc R
C27 C 0.9164(6) 0.7001(6) 0.2521(2) 0.118(2) Uani 1 1 d .
H27A H 0.9782 0.7027 0.2173 0.177 Uiso 1 1 calc R
H27B H 0.9630 0.6454 0.2878 0.177 Uiso 1 1 calc R
H27C H 0.8754 0.7895 0.2600 0.177 Uiso 1 1 calc R
C28 C 0.2387(4) 0.5876(5) 0.53598(19) 0.0535(12) Uani 1 1 d .
C29 C 0.1977(4) 0.7085(5) 0.49581(19) 0.0545(12) Uani 1 1 d .
C30 C 0.1712(4) 0.6780(4) 0.43876(18) 0.0531(11) Uani 1 1 d .
C31 C 0.1963(4) 0.5420(5) 0.44548(18) 0.0545(12) Uani 1 1 d .
C32 C 0.2931(5) 0.3472(5) 0.52963(18) 0.0515(11) Uani 1 1 d .
C33 C 0.4181(5) 0.2822(5) 0.51144(19) 0.0658(13) Uani 1 1 d .
H33 H 0.4663 0.3271 0.4821 0.079 Uiso 1 1 calc R
C34 C 0.4742(5) 0.1483(5) 0.5367(2) 0.0733(14) Uani 1 1 d .
H34 H 0.5594 0.1037 0.5234 0.088 Uiso 1 1 calc R
C35 C 0.4062(6) 0.0802(5) 0.5812(2) 0.0668(14) Uani 1 1 d .
C36 C 0.2797(6) 0.1465(6) 0.5975(2) 0.0759(15) Uani 1 1 d .
H36 H 0.2305 0.1012 0.6261 0.091 Uiso 1 1 calc R
C37 C 0.2219(5) 0.2802(5) 0.57250(19) 0.0676(13) Uani 1 1 d .
H37 H 0.1355 0.3241 0.5847 0.081 Uiso 1 1 calc R
C38 C 0.4726(5) -0.0622(5) 0.6114(2) 0.1013(19) Uani 1 1 d .
H38A H 0.4830 -0.0650 0.6544 0.152 Uiso 1 1 calc R
H38B H 0.5586 -0.0939 0.5916 0.152 Uiso 1 1 calc R
H38C H 0.4184 -0.1184 0.6073 0.152 Uiso 1 1 calc R
C39 C 0.2870(5) 0.5563(4) 0.60011(18) 0.0762(15) Uani 1 1 d .
H39A H 0.2124 0.5614 0.6291 0.114 Uiso 1 1 calc R
H39B H 0.3319 0.6200 0.6051 0.114 Uiso 1 1 calc R
H39C H 0.3477 0.4675 0.6073 0.114 Uiso 1 1 calc R
C40 C 0.1833(5) 0.8393(5) 0.5136(2) 0.0670(13) Uani 1 1 d .
C41 C 0.1593(5) 0.9642(4) 0.4661(2) 0.0791(15) Uani 1 1 d .
H41A H 0.1558 1.0389 0.4854 0.119 Uiso 1 1 calc R
H41B H 0.0762 0.9800 0.4471 0.119 Uiso 1 1 calc R
H41C H 0.2305 0.9542 0.4351 0.119 Uiso 1 1 calc R
C42 C 0.2386(5) 0.8253(4) 0.32859(18) 0.0555(12) Uani 1 1 d .
C43 C 0.3704(5) 0.7638(4) 0.34221(19) 0.0633(13) Uani 1 1 d .
H43 H 0.3919 0.6977 0.3772 0.076 Uiso 1 1 calc R
C44 C 0.4706(5) 0.7996(5) 0.3045(2) 0.0730(14) Uani 1 1 d .
H44 H 0.5591 0.7557 0.3139 0.088 Uiso 1 1 calc R
C45 C 0.4428(7) 0.8975(6) 0.2539(2) 0.0917(18) Uani 1 1 d .
H45 H 0.5108 0.9218 0.2287 0.110 Uiso 1 1 calc R
C46 C 0.3105(8) 0.9603(6) 0.2408(2) 0.101(2) Uani 1 1 d .
H46 H 0.2891 1.0279 0.2064 0.122 Uiso 1 1 calc R
C47 C 0.2106(6) 0.9244(5) 0.2777(2) 0.0886(17) Uani 1 1 d .
H47 H 0.1222 0.9681 0.2681 0.106 Uiso 1 1 calc R
C48 C 0.1852(4) 0.4568(4) 0.40175(19) 0.0545(12) Uani 1 1 d .
C49 C 0.2502(4) 0.4702(4) 0.34420(19) 0.0598(12) Uani 1 1 d .
H49 H 0.3020 0.5293 0.3341 0.072 Uiso 1 1 calc R
C50 C 0.2368(5) 0.3939(5) 0.3016(2) 0.0692(14) Uani 1 1 d .
C51 C 0.1620(5) 0.3047(5) 0.3174(2) 0.0754(15) Uani 1 1 d .
H51 H 0.1555 0.2518 0.2896 0.091 Uiso 1 1 calc R
C52 C 0.0972(5) 0.2942(5) 0.3742(2) 0.0780(15) Uani 1 1 d .
H52 H 0.0453 0.2352 0.3840 0.094 Uiso 1 1 calc R
C53 C 0.1073(5) 0.3693(5) 0.41735(19) 0.0643(13) Uani 1 1 d .
H53 H 0.0629 0.3612 0.4558 0.077 Uiso 1 1 calc R
C54 C 0.3536(6) 0.5052(6) 0.2218(2) 0.116(2) Uani 1 1 d .
H54A H 0.2940 0.5886 0.2303 0.174 Uiso 1 1 calc R
H54B H 0.3715 0.5114 0.1781 0.174 Uiso 1 1 calc R
H54C H 0.4357 0.4865 0.2422 0.174 Uiso 1 1 calc R

loop_
_atom_site_aniso_label
_atom_site_aniso_U_11
_atom_site_aniso_U_22
_atom_site_aniso_U_33
_atom_site_aniso_U_23
_atom_site_aniso_U_13
_atom_site_aniso_U_12
N1 0.056(2) 0.064(3) 0.042(2) -0.0187(19) -0.0003(18) -0.018(2)
N2 0.061(3) 0.056(3) 0.044(2) 0.000(2) -0.0027(18) -0.020(2)
O1 0.130(3) 0.074(2) 0.070(2) -0.0131(19) 0.003(2) -0.032(2)
O2 0.109(3) 0.116(3) 0.069(2) 0.009(2) -0.018(2) -0.035(3)
O3 0.142(4) 0.080(3) 0.074(2) -0.021(2) -0.008(2) -0.034(2)
O4 0.122(3) 0.136(3) 0.066(2) -0.036(2) 0.022(2) -0.077(3)
S1 0.0523(8) 0.0922(10) 0.0602(7) -0.0353(6) 0.0042(6) -0.0219(7)
S2 0.0619(9) 0.0801(9) 0.0681(8) 0.0070(7) -0.0145(7) -0.0224(7)
C1 0.058(3) 0.055(3) 0.045(3) -0.008(2) -0.003(2) -0.020(3)
C2 0.055(3) 0.056(3) 0.048(3) -0.014(2) -0.003(2) -0.020(2)
C3 0.048(3) 0.071(3) 0.053(3) -0.021(2) -0.003(2) -0.022(3)
C4 0.051(3) 0.066(3) 0.044(3) -0.014(2) -0.003(2) -0.024(3)
C5 0.051(3) 0.053(3) 0.044(3) -0.017(2) 0.000(2) -0.013(3)
C6 0.056(3) 0.069(4) 0.069(3) -0.022(3) -0.014(3) -0.013(3)
C7 0.050(3) 0.071(4) 0.086(4) -0.021(3) -0.007(3) -0.001(3)
C8 0.062(4) 0.065(3) 0.058(3) -0.027(3) 0.012(3) -0.018(3)
C9 0.068(4) 0.069(4) 0.061(3) -0.024(3) -0.002(3) -0.020(3)
C10 0.052(3) 0.071(3) 0.056(3) -0.023(2) -0.004(2) -0.010(3)
C11 0.105(4) 0.067(4) 0.106(4) -0.040(3) 0.013(3) -0.003(3)
C12 0.105(4) 0.082(4) 0.056(3) -0.020(2) 0.012(3) -0.033(3)
C13 0.062(3) 0.060(4) 0.058(3) -0.012(3) -0.002(3) -0.014(3)
C14 0.075(4) 0.070(3) 0.071(3) -0.028(3) -0.004(3) -0.010(3)
C15 0.056(3) 0.062(3) 0.046(3) -0.018(2) 0.001(2) -0.017(2)
C16 0.081(4) 0.149(5) 0.063(3) -0.050(3) 0.013(3) -0.050(4)
C17 0.131(6) 0.223(7) 0.065(4) -0.062(4) 0.016(4) -0.102(6)
C18 0.111(6) 0.190(7) 0.074(4) -0.031(4) -0.023(4) -0.082(5)
C19 0.064(4) 0.125(5) 0.069(4) 0.001(3) -0.015(3) -0.037(3)
C20 0.061(4) 0.089(4) 0.054(3) -0.011(2) -0.008(3) -0.021(3)
C21 0.056(3) 0.064(3) 0.045(3) -0.020(2) 0.007(2) -0.026(3)
C22 0.056(3) 0.086(4) 0.053(3) -0.021(3) -0.002(3) -0.025(3)
C23 0.084(4) 0.079(4) 0.047(3) -0.008(3) -0.001(3) -0.025(3)
C24 0.095(4) 0.065(4) 0.076(4) -0.014(3) 0.014(3) -0.034(3)
C25 0.082(4) 0.090(4) 0.065(3) -0.030(3) 0.013(3) -0.047(3)
C26 0.063(3) 0.084(4) 0.052(3) -0.019(3) 0.002(2) -0.034(3)
C27 0.118(6) 0.148(6) 0.084(4) -0.008(4) -0.038(4) -0.029(5)
C28 0.056(3) 0.057(3) 0.048(3) -0.011(3) 0.003(2) -0.017(3)
C29 0.054(3) 0.063(3) 0.049(3) -0.013(3) 0.007(2) -0.022(3)
C30 0.045(3) 0.055(3) 0.057(3) -0.001(2) 0.003(2) -0.017(2)
C31 0.043(3) 0.068(4) 0.048(3) -0.001(3) 0.002(2) -0.016(3)
C32 0.054(3) 0.058(3) 0.043(3) -0.003(2) -0.002(2) -0.020(3)
C33 0.055(4) 0.081(4) 0.060(3) -0.003(3) 0.007(3) -0.026(3)
C34 0.062(4) 0.074(4) 0.076(3) -0.012(3) -0.002(3) -0.009(3)
C35 0.078(4) 0.067(4) 0.054(3) -0.004(3) -0.013(3) -0.019(3)
C36 0.079(4) 0.080(4) 0.065(3) 0.011(3) 0.001(3) -0.034(3)
C37 0.058(3) 0.081(4) 0.060(3) 0.001(3) 0.006(3) -0.025(3)
C38 0.139(5) 0.069(4) 0.087(4) 0.015(3) -0.039(4) -0.023(4)
C39 0.097(4) 0.075(3) 0.056(3) -0.015(2) -0.008(3) -0.020(3)
C40 0.061(3) 0.074(4) 0.064(3) -0.013(3) 0.001(3) -0.019(3)
C41 0.084(4) 0.063(3) 0.088(4) -0.013(3) 0.005(3) -0.019(3)
C42 0.072(4) 0.057(3) 0.042(3) -0.009(2) -0.006(2) -0.022(3)
C43 0.068(4) 0.075(4) 0.047(3) 0.001(2) -0.003(3) -0.029(3)
C44 0.075(4) 0.078(4) 0.072(3) -0.019(3) 0.011(3) -0.030(3)
C45 0.120(6) 0.088(5) 0.069(4) -0.017(3) 0.036(4) -0.042(4)
C46 0.146(7) 0.085(5) 0.055(3) 0.013(3) 0.014(4) -0.028(5)
C47 0.101(5) 0.091(4) 0.059(3) 0.008(3) 0.001(3) -0.020(3)
C48 0.060(3) 0.060(3) 0.047(3) -0.002(2) -0.010(2) -0.025(3)
C49 0.065(3) 0.071(3) 0.051(3) -0.005(2) 0.003(2) -0.036(3)
C50 0.080(4) 0.085(4) 0.049(3) -0.009(3) 0.002(3) -0.036(3)
C51 0.092(4) 0.086(4) 0.066(3) -0.021(3) -0.002(3) -0.047(3)
C52 0.087(4) 0.090(4) 0.071(3) 0.002(3) -0.005(3) -0.056(3)
C53 0.080(4) 0.078(3) 0.046(3) -0.008(2) -0.004(2) -0.040(3)
C54 0.147(6) 0.147(6) 0.073(4) -0.023(4) 0.037(4) -0.080(5)

loop_
_atom_type_symbol
_atom_type_description
_atom_type_scat_dispersion_real
_atom_type_scat_dispersion_imag
_atom_type_scat_source
C C 0.0033 0.0016 'International Tables Vol C Tables 4.2.6.8 and 6.1.1.4'
H H 0.0000 0.0000 'International Tables Vol C Tables 4.2.6.8 and 6.1.1.4'
N N 0.0061 0.0033 'International Tables Vol C Tables 4.2.6.8 and 6.1.1.4'
O O 0.0106 0.0060 'International Tables Vol C Tables 4.2.6.8 and 6.1.1.4'
S S 0.1246 0.1234 'International Tables Vol C Tables 4.2.6.8 and 6.1.1.4'

loop_
_geom_angle_atom_site_label_1
_geom_angle_atom_site_label_2
_geom_angle_atom_site_label_3
_geom_angle
C1 N1 C4 110.0(3)
C1 N1 C5 125.4(3)
C4 N1 C5 124.6(4)
C28 N2 C31 110.2(4)
C28 N2 C32 123.8(3)
C31 N2 C32 125.3(4)
C23 O2 C27 118.3(4)
C50 O4 C54 118.2(4)
C3 S1 C15 105.0(2)
C30 S2 C42 104.4(2)
N1 C1 C2 107.9(4)
N1 C1 C12 120.2(4)
C2 C1 C12 131.8(4)
C1 C2 C3 106.5(4)
C1 C2 C13 122.5(4)
C3 C2 C13 130.9(4)
C4 C3 C2 108.8(4)
C4 C3 S1 121.0(3)
C2 C3 S1 129.7(4)
C3 C4 N1 106.8(4)
C3 C4 C21 131.1(4)
N1 C4 C21 122.1(4)
C6 C5 C10 119.2(4)
C6 C5 N1 120.8(4)
C10 C5 N1 119.9(4)
C5 C6 C7 120.1(4)
C5 C6 H6 120.0
C7 C6 H6 120.0
C8 C7 C6 121.7(4)
C8 C7 H7 119.1
C6 C7 H7 119.1
C7 C8 C9 117.2(4)
C7 C8 C11 121.8(5)
C9 C8 C11 121.0(4)
C10 C9 C8 120.5(4)
C10 C9 H9 119.8
C8 C9 H9 119.8
C5 C10 C9 121.3(4)
C5 C10 H10 119.4
C9 C10 H10 119.4
C8 C11 H11A 109.5
C8 C11 H11B 109.5
H11A C11 H11B 109.5
C8 C11 H11C 109.5
H11A C11 H11C 109.5
H11B C11 H11C 109.5
C1 C12 H12A 109.5
C1 C12 H12B 109.5
H12A C12 H12B 109.5
C1 C12 H12C 109.5
H12A C12 H12C 109.5
H12B C12 H12C 109.5
O1 C13 C2 121.1(4)
O1 C13 C14 118.3(4)
C2 C13 C14 120.7(4)
C13 C14 H14A 109.5
C13 C14 H14B 109.5
H14A C14 H14B 109.5
C13 C14 H14C 109.5
H14A C14 H14C 109.5
H14B C14 H14C 109.5
C16 C15 C20 119.7(4)
C16 C15 S1 116.0(4)
C20 C15 S1 124.4(3)
C15 C16 C17 120.4(5)
C15 C16 H16 119.8
C17 C16 H16 119.8
C18 C17 C16 119.5(5)
C18 C17 H17 120.2
C16 C17 H17 120.2
C19 C18 C17 120.5(5)
C19 C18 H18 119.8
C17 C18 H18 119.8
C18 C19 C20 119.9(5)
C18 C19 H19 120.0
C20 C19 H19 120.0
C15 C20 C19 120.0(4)
C15 C20 H20 120.0
C19 C20 H20 120.0
C22 C21 C26 119.4(4)
C22 C21 C4 119.4(4)
C26 C21 C4 121.1(4)
C23 C22 C21 120.1(4)
C23 C22 H22 119.9
C21 C22 H22 119.9
O2 C23 C22 125.0(5)
O2 C23 C24 115.6(5)
C22 C23 C24 119.3(5)
C25 C24 C23 120.8(5)
C25 C24 H24 119.6
C23 C24 H24 119.6
C26 C25 C24 120.3(5)
C26 C25 H25 119.9
C24 C25 H25 119.9
C25 C26 C21 120.0(4)
C25 C26 H26 120.0
C21 C26 H26 120.0
O2 C27 H27A 109.5
O2 C27 H27B 109.5
H27A C27 H27B 109.5
O2 C27 H27C 109.5
H27A C27 H27C 109.5
H27B C27 H27C 109.5
N2 C28 C29 108.0(4)
N2 C28 C39 121.0(4)
C29 C28 C39 130.9(4)
C28 C29 C30 106.8(4)
C28 C29 C40 123.0(4)
C30 C29 C40 130.1(4)
C31 C30 C29 108.2(4)
C31 C30 S2 121.9(3)
C29 C30 S2 129.6(4)
C30 C31 N2 106.8(4)
C30 C31 C48 131.1(4)
N2 C31 C48 122.1(4)
C33 C32 C37 119.9(4)
C33 C32 N2 119.4(4)
C37 C32 N2 120.7(4)
C32 C33 C34 119.8(4)
C32 C33 H33 120.1
C34 C33 H33 120.1
C35 C34 C33 121.3(5)
C35 C34 H34 119.3
C33 C34 H34 119.3
C36 C35 C34 117.7(5)
C36 C35 C38 121.8(5)
C34 C35 C38 120.5(5)
C35 C36 C37 121.6(5)
C35 C36 H36 119.2
C37 C36 H36 119.2
C32 C37 C36 119.5(4)
C32 C37 H37 120.2
C36 C37 H37 120.2
C35 C38 H38A 109.5
C35 C38 H38B 109.5
H38A C38 H38B 109.5
C35 C38 H38C 109.5
H38A C38 H38C 109.5
H38B C38 H38C 109.5
C28 C39 H39A 109.5
C28 C39 H39B 109.5
H39A C39 H39B 109.5
C28 C39 H39C 109.5
H39A C39 H39C 109.5
H39B C39 H39C 109.5
O3 C40 C29 121.1(4)
O3 C40 C41 118.3(5)
C29 C40 C41 120.6(4)
C40 C41 H41A 109.5
C40 C41 H41B 109.5
H41A C41 H41B 109.5
C40 C41 H41C 109.5
H41A C41 H41C 109.5
H41B C41 H41C 109.5
C47 C42 C43 118.2(5)
C47 C42 S2 116.9(4)
C43 C42 S2 125.0(3)
C44 C43 C42 120.5(4)
C44 C43 H43 119.7
C42 C43 H43 119.7
C45 C44 C43 121.3(5)
C45 C44 H44 119.4
C43 C44 H44 119.4
C44 C45 C46 118.1(6)
C44 C45 H45 121.0
C46 C45 H45 121.0
C47 C46 C45 120.9(5)
C47 C46 H46 119.5
C45 C46 H46 119.5
C42 C47 C46 121.0(5)
C42 C47 H47 119.5
C46 C47 H47 119.5
C49 C48 C53 121.0(4)
C49 C48 C31 118.5(4)
C53 C48 C31 120.5(4)
C48 C49 C50 119.2(4)
C48 C49 H49 120.4
C50 C49 H49 120.4
O4 C50 C51 116.1(5)
O4 C50 C49 123.9(5)
C51 C50 C49 120.0(4)
C52 C51 C50 119.9(5)
C52 C51 H51 120.1
C50 C51 H51 120.1
C51 C52 C53 121.6(4)
C51 C52 H52 119.2
C53 C52 H52 119.2
C52 C53 C48 118.3(4)
C52 C53 H53 120.9
C48 C53 H53 120.9
O4 C54 H54A 109.5
O4 C54 H54B 109.5
H54A C54 H54B 109.5
O4 C54 H54C 109.5
H54A C54 H54C 109.5
H54B C54 H54C 109.5

loop_
_geom_bond_atom_site_label_1
_geom_bond_atom_site_label_2
_geom_bond_distance
N1 C1 1.374(5)
N1 C4 1.391(5)
N1 C5 1.433(5)
N2 C28 1.358(5)
N2 C31 1.396(4)
N2 C32 1.441(5)
O1 C13 1.219(4)
O2 C23 1.360(5)
O2 C27 1.391(6)
O3 C40 1.215(5)
O4 C50 1.360(5)
O4 C54 1.410(5)
S1 C3 1.758(4)
S1 C15 1.759(4)
S2 C30 1.750(4)
S2 C42 1.761(5)
C1 C2 1.382(5)
C1 C12 1.492(5)
C2 C3 1.434(5)
C2 C13 1.459(5)
C3 C4 1.364(5)
C4 C21 1.474(5)
C5 C6 1.355(5)
C5 C10 1.363(5)
C6 C7 1.385(5)
C6 H6 0.9300
C7 C8 1.373(5)
C7 H7 0.9300
C8 C9 1.391(5)
C8 C11 1.498(5)
C9 C10 1.373(5)
C9 H9 0.9300
C10 H10 0.9300
C11 H11A 0.9600
C11 H11B 0.9600
C11 H11C 0.9600
C12 H12A 0.9600
C12 H12B 0.9600
C12 H12C 0.9600
C13 C14 1.502(5)
C14 H14A 0.9600
C14 H14B 0.9600
C14 H14C 0.9600
C15 C16 1.363(5)
C15 C20 1.371(5)
C16 C17 1.384(6)
C16 H16 0.9300
C17 C18 1.372(7)
C17 H17 0.9300
C18 C19 1.352(7)
C18 H18 0.9300
C19 C20 1.391(5)
C19 H19 0.9300
C20 H20 0.9300
C21 C22 1.387(5)
C21 C26 1.388(5)
C22 C23 1.375(6)
C22 H22 0.9300
C23 C24 1.377(6)
C24 C25 1.370(5)
C24 H24 0.9300
C25 C26 1.361(5)
C25 H25 0.9300
C26 H26 0.9300
C27 H27A 0.9600
C27 H27B 0.9600
C27 H27C 0.9600
C28 C29 1.383(5)
C28 C39 1.492(5)
C29 C30 1.432(5)
C29 C40 1.476(6)
C30 C31 1.366(5)
C31 C48 1.480(5)
C32 C33 1.353(5)
C32 C37 1.371(5)
C33 C34 1.388(5)
C33 H33 0.9300
C34 C35 1.376(6)
C34 H34 0.9300
C35 C36 1.358(6)
C35 C38 1.509(6)
C36 C37 1.388(5)
C36 H36 0.9300
C37 H37 0.9300
C38 H38A 0.9600
C38 H38B 0.9600
C38 H38C 0.9600
C39 H39A 0.9600
C39 H39B 0.9600
C39 H39C 0.9600
C40 C41 1.491(5)
C41 H41A 0.9600
C41 H41B 0.9600
C41 H41C 0.9600
C42 C47 1.366(5)
C42 C43 1.377(5)
C43 C44 1.377(6)
C43 H43 0.9300
C44 C45 1.356(6)
C44 H44 0.9300
C45 C46 1.381(7)
C45 H45 0.9300
C46 C47 1.367(7)
C46 H46 0.9300
C47 H47 0.9300
C48 C49 1.387(5)
C48 C53 1.388(5)
C49 C50 1.396(6)
C49 H49 0.9300
C50 C51 1.377(6)
C51 C52 1.370(6)
C51 H51 0.9300
C52 C53 1.385(6)
C52 H52 0.9300
C53 H53 0.9300
C54 H54A 0.9600
C54 H54B 0.9600
C54 H54C 0.9600

loop_
_geom_torsion_atom_site_label_1
_geom_torsion_atom_site_label_2
_geom_torsion_atom_site_label_3
_geom_torsion_atom_site_label_4
_geom_torsion
C4 N1 C1 C2 0.0(5)
C5 N1 C1 C2 -178.3(4)
C4 N1 C1 C12 177.0(4)
C5 N1 C1 C12 -1.2(6)
N1 C1 C2 C3 0.2(5)
C12 C1 C2 C3 -176.4(4)
N1 C1 C2 C13 -178.4(4)
C12 C1 C2 C13 5.0(7)
C1 C2 C3 C4 -0.3(5)
C13 C2 C3 C4 178.1(4)
C1 C2 C3 S1 -172.2(3)
C13 C2 C3 S1 6.2(7)
C15 S1 C3 C4 100.4(4)
C15 S1 C3 C2 -88.5(4)
C2 C3 C4 N1 0.2(5)
S1 C3 C4 N1 173.0(3)
C2 C3 C4 C21 179.9(4)
S1 C3 C4 C21 -7.4(6)
C1 N1 C4 C3 -0.1(5)
C5 N1 C4 C3 178.1(4)
C1 N1 C4 C21 -179.8(4)
C5 N1 C4 C21 -1.6(6)
C1 N1 C5 C6 101.2(5)
C4 N1 C5 C6 -76.8(5)
C1 N1 C5 C10 -78.3(5)
C4 N1 C5 C10 103.7(5)
C10 C5 C6 C7 1.0(6)
N1 C5 C6 C7 -178.5(4)
C5 C6 C7 C8 -0.2(7)
C6 C7 C8 C9 -0.7(7)
C6 C7 C8 C11 177.0(4)
C7 C8 C9 C10 0.9(6)
C11 C8 C9 C10 -176.8(4)
C6 C5 C10 C9 -0.7(6)
N1 C5 C10 C9 178.7(4)
C8 C9 C10 C5 -0.2(7)
C1 C2 C13 O1 11.8(7)
C3 C2 C13 O1 -166.4(5)
C1 C2 C13 C14 -167.9(4)
C3 C2 C13 C14 13.9(7)
C3 S1 C15 C16 -177.3(4)
C3 S1 C15 C20 4.4(4)
C20 C15 C16 C17 -1.2(8)
S1 C15 C16 C17 -179.6(4)
C15 C16 C17 C18 2.4(9)
C16 C17 C18 C19 -1.8(10)
C17 C18 C19 C20 -0.1(9)
C16 C15 C20 C19 -0.7(7)
S1 C15 C20 C19 177.6(3)
C18 C19 C20 C15 1.4(7)
C3 C4 C21 C22 -66.5(6)
N1 C4 C21 C22 113.1(4)
C3 C4 C21 C26 111.5(5)
N1 C4 C21 C26 -68.9(6)
C26 C21 C22 C23 1.8(7)
C4 C21 C22 C23 179.9(4)
C27 O2 C23 C22 -4.8(8)
C27 O2 C23 C24 175.5(5)
C21 C22 C23 O2 179.1(4)
C21 C22 C23 C24 -1.2(7)
O2 C23 C24 C25 179.5(4)
C22 C23 C24 C25 -0.2(8)
C23 C24 C25 C26 1.1(8)
C24 C25 C26 C21 -0.5(7)
C22 C21 C26 C25 -0.9(7)
C4 C21 C26 C25 -179.0(4)
C31 N2 C28 C29 -0.4(5)
C32 N2 C28 C29 170.9(4)
C31 N2 C28 C39 -176.6(4)
C32 N2 C28 C39 -5.2(6)
N2 C28 C29 C30 0.3(5)
C39 C28 C29 C30 175.9(4)
N2 C28 C29 C40 178.7(4)
C39 C28 C29 C40 -5.7(7)
C28 C29 C30 C31 0.0(5)
C40 C29 C30 C31 -178.3(4)
C28 C29 C30 S2 173.3(3)
C40 C29 C30 S2 -5.0(7)
C42 S2 C30 C31 -100.0(4)
C42 S2 C30 C29 87.4(4)
C29 C30 C31 N2 -0.2(4)
S2 C30 C31 N2 -174.2(3)
C29 C30 C31 C48 179.7(4)
S2 C30 C31 C48 5.7(6)
C28 N2 C31 C30 0.4(5)
C32 N2 C31 C30 -170.8(4)
C28 N2 C31 C48 -179.5(4)
C32 N2 C31 C48 9.3(6)
C28 N2 C32 C33 -97.2(5)
C31 N2 C32 C33 72.9(5)
C28 N2 C32 C37 80.1(5)
C31 N2 C32 C37 -109.9(5)
C37 C32 C33 C34 -0.6(6)
N2 C32 C33 C34 176.7(4)
C32 C33 C34 C35 -1.4(7)
C33 C34 C35 C36 3.1(7)
C33 C34 C35 C38 -175.6(4)
C34 C35 C36 C37 -2.9(7)
C38 C35 C36 C37 175.9(4)
C33 C32 C37 C36 0.9(6)
N2 C32 C37 C36 -176.4(4)
C35 C36 C37 C32 0.9(7)
C28 C29 C40 O3 -9.2(7)
C30 C29 C40 O3 168.8(4)
C28 C29 C40 C41 170.5(4)
C30 C29 C40 C41 -11.5(7)
C30 S2 C42 C47 -170.8(4)
C30 S2 C42 C43 8.8(4)
C47 C42 C43 C44 -1.7(6)
S2 C42 C43 C44 178.7(3)
C42 C43 C44 C45 1.4(7)
C43 C44 C45 C46 -0.5(8)
C44 C45 C46 C47 -0.2(8)
C43 C42 C47 C46 1.0(7)
S2 C42 C47 C46 -179.3(4)
C45 C46 C47 C42 -0.1(9)
C30 C31 C48 C49 53.4(6)
N2 C31 C48 C49 -126.7(4)
C30 C31 C48 C53 -124.2(5)
N2 C31 C48 C53 55.7(6)
C53 C48 C49 C50 -0.2(6)
C31 C48 C49 C50 -177.8(4)
C54 O4 C50 C51 169.9(5)
C54 O4 C50 C49 -10.3(7)
C48 C49 C50 O4 179.0(4)
C48 C49 C50 C51 -1.3(7)
O4 C50 C51 C52 -178.1(4)
C49 C50 C51 C52 2.1(7)
C50 C51 C52 C53 -1.5(7)
C51 C52 C53 C48 0.1(7)
C49 C48 C53 C52 0.8(7)
C31 C48 C53 C52 178.3(4)
